data_4120970
loop_
_publ_author_name
'Pascal N\"osel'
'Laura Nunes dos Santos Comprido'
'Tobias Lauterbach'
'Matthias Rudolph'
'Frank Rominger'
'A. Stephen K. Hashmi'

_publ_contact_author_address
;
        Organisch-Chemisches Institut
        Universit\"at Heidelberg
        Im Neuenheimer Feld 270
        D-69120 Heidelberg
        Germany
;
_publ_contact_author_email hashmi@hashmi.de
_publ_contact_author_fax '049 6221 54- 4205'
_publ_contact_author_name 'Hashmi, A. Stephen K.'
_publ_contact_author_phone '049 6221 54- 8413'
_publ_section_title
;
 1,6-Carbene Transfer: Gold-Catalyzed Oxidative Diyne Cyclizations
;
_journal_name_full 'Journal of the American Chemical Society'
_journal_page_first 15662
_journal_page_last 15666
_journal_paper_doi 10.1021/ja4085385
_journal_volume 135
_journal_year 2013
_chemical_formula_sum 'C14 H13 I O'
_chemical_formula_weight 324.14
_chemical_name_common '2a in manuscript'
_chemical_name_systematic
; 
 ? 
;
_space_group_IT_number 2
_symmetry_cell_setting triclinic
_symmetry_space_group_name_Hall '-P 1'
_symmetry_space_group_name_H-M 'P -1'
_atom_sites_solution_hydrogens geom
_atom_sites_solution_primary direct
_atom_sites_solution_secondary difmap
_audit_creation_method SHELXL-97
_cell_angle_alpha 99.725(2)
_cell_angle_beta 95.624(1)
_cell_angle_gamma 101.077(1)
_cell_formula_units_Z 2
_cell_length_a 7.4148(2)
_cell_length_b 8.0910(2)
_cell_length_c 11.0119(3)
_cell_measurement_reflns_used 6291
_cell_measurement_temperature 200(2)
_cell_measurement_theta_max 28.46
_cell_measurement_theta_min 2.61
_cell_volume 633.18(3)
_computing_cell_refinement 'Bruker SAINT'
_computing_data_collection 'Bruker APEX2'
_computing_data_reduction 'Bruker SAINT'
_computing_molecular_graphics 'Bruker SHELXTL'
_computing_publication_material 'Bruker SHELXTL'
_computing_structure_refinement 'SHELXL-97 (Sheldrick, 2008)'
_computing_structure_solution 'SHELXS-97 (Sheldrick, 2008)'
_diffrn_ambient_temperature 200(2)
_diffrn_measured_fraction_theta_full 0.995
_diffrn_measured_fraction_theta_max 0.995
_diffrn_measurement_device_type 'Bruker APEX-II Quazar'
_diffrn_measurement_method '\f and \w scans'
_diffrn_radiation_monochromator mirror
_diffrn_radiation_source 'ImuS microsource'
_diffrn_radiation_type MoK\a
_diffrn_radiation_wavelength 0.71073
_diffrn_reflns_av_R_equivalents 0.0133
_diffrn_reflns_av_sigmaI/netI 0.0135
_diffrn_reflns_limit_h_max 9
_diffrn_reflns_limit_h_min -9
_diffrn_reflns_limit_k_max 10
_diffrn_reflns_limit_k_min -10
_diffrn_reflns_limit_l_max 14
_diffrn_reflns_limit_l_min -14
_diffrn_reflns_number 8072
_diffrn_reflns_theta_full 28.46
_diffrn_reflns_theta_max 28.46
_diffrn_reflns_theta_min 1.89
_exptl_absorpt_coefficient_mu 2.505
_exptl_absorpt_correction_T_max 0.7877
_exptl_absorpt_correction_T_min 0.5011
_exptl_absorpt_correction_type multi-scan
_exptl_absorpt_process_details
;
Sheldrick, G. M. (2008). <i>SADABS</i>. University of G\"ottingen, Germany.
;
_exptl_crystal_colour yellow
_exptl_crystal_density_diffrn 1.700
_exptl_crystal_description needle
_exptl_crystal_F_000 316
_exptl_crystal_size_max 0.32
_exptl_crystal_size_mid 0.12
_exptl_crystal_size_min 0.10
_refine_diff_density_max 0.741
_refine_diff_density_min -0.923
_refine_diff_density_rms 0.057
_refine_ls_extinction_method none
_refine_ls_goodness_of_fit_ref 1.122
_refine_ls_hydrogen_treatment constr
_refine_ls_matrix_type full
_refine_ls_number_parameters 206
_refine_ls_number_reflns 3168
_refine_ls_number_restraints 64
_refine_ls_restrained_S_all 1.178
_refine_ls_R_factor_all 0.0276
_refine_ls_R_factor_gt 0.0254
_refine_ls_shift/su_max 0.000
_refine_ls_shift/su_mean 0.000
_refine_ls_structure_factor_coef Fsqd
_refine_ls_weighting_details 'calc w=1/[\s^2^(Fo^2^)+(0.0223P)^2^+0.5036P] where P=(Fo^2^+2Fc^2^)/3'
_refine_ls_weighting_scheme calc
_refine_ls_wR_factor_gt 0.0598
_refine_ls_wR_factor_ref 0.0613
_reflns_number_gt 2993
_reflns_number_total 3168
_reflns_threshold_expression >2sigma(I)
_cod_data_source_file ja4085385_si_002_1.cif
_cod_data_source_block pno20
_cod_database_code 4120970

loop_
_symmetry_equiv_pos_as_xyz
'x, y, z'
'-x, -y, -z'

loop_
_atom_site_label
_atom_site_type_symbol
_atom_site_fract_x
_atom_site_fract_y
_atom_site_fract_z
_atom_site_U_iso_or_equiv
_atom_site_adp_type
_atom_site_occupancy
_atom_site_symmetry_multiplicity
_atom_site_calc_flag
_atom_site_refinement_flags
_atom_site_disorder_assembly
_atom_site_disorder_group
I1 I 0.26452(3) 0.23064(2) 0.195312(17) 0.05520(8) Uani 1 1 d . A .
C1 C 0.2511(3) 0.4324(3) 0.4598(2) 0.0386(5) Uani 1 1 d . A .
O1 O 0.2603(4) 0.3100(3) 0.5066(2) 0.0638(6) Uani 1 1 d . . .
C2 C 0.2543(3) 0.4423(3) 0.3256(2) 0.0406(5) Uani 1 1 d DU . .
C3 C 0.2828(10) 0.6066(7) 0.3131(4) 0.038(2) Uani 0.432(7) 1 d PDU A 1
C4 C 0.3240(6) 0.6643(6) 0.1953(4) 0.0328(13) Uani 0.432(7) 1 d PDU A 1
C5 C 0.1988(7) 0.7140(7) 0.1254(5) 0.0346(13) Uani 0.432(7) 1 d PDU A 1
C6 C 0.2370(19) 0.782(2) 0.0092(11) 0.049(3) Uani 0.432(7) 1 d PDU A 1
H6A H 0.2263 0.9025 0.0207 0.074 Uiso 0.432(7) 1 calc PR A 1
H6B H 0.1470 0.7145 -0.0612 0.074 Uiso 0.432(7) 1 calc PR A 1
H6C H 0.3627 0.7738 -0.0076 0.074 Uiso 0.432(7) 1 calc PR A 1
C7 C 0.525(2) 0.677(4) 0.168(2) 0.059(6) Uani 0.432(7) 1 d PDU A 1
H7A H 0.5916 0.6213 0.2251 0.088 Uiso 0.432(7) 1 calc PR A 1
H7B H 0.5874 0.7977 0.1786 0.088 Uiso 0.432(7) 1 calc PR A 1
H7C H 0.5253 0.6191 0.0820 0.088 Uiso 0.432(7) 1 calc PR A 1
C8 C -0.0025(18) 0.684(3) 0.151(2) 0.042(4) Uani 0.432(7) 1 d PDU A 1
H8A H -0.0516 0.7866 0.1443 0.062 Uiso 0.432(7) 1 calc PR A 1
H8B H -0.0087 0.6591 0.2345 0.062 Uiso 0.432(7) 1 calc PR A 1
H8C H -0.0766 0.5861 0.0895 0.062 Uiso 0.432(7) 1 calc PR A 1
C11 C 0.2373(3) 0.6068(3) 0.5211(2) 0.0350(4) Uani 1 1 d D . .
C12 C 0.2377(4) 0.7076(3) 0.4310(2) 0.0481(6) Uani 1 1 d DU A .
C13 C 0.2292(6) 0.8774(4) 0.4623(3) 0.0711(11) Uani 1 1 d . . .
H13 H 0.2294 0.9474 0.4012 0.085 Uiso 1 1 calc R A .
C14 C 0.2203(5) 0.9440(4) 0.5861(3) 0.0632(9) Uani 1 1 d . A .
H14 H 0.2148 1.0613 0.6096 0.076 Uiso 1 1 calc R . .
C15 C 0.2193(4) 0.8442(4) 0.6749(2) 0.0493(6) Uani 1 1 d . . .
H15 H 0.2122 0.8924 0.7587 0.059 Uiso 1 1 calc R A .
C16 C 0.2287(4) 0.6725(3) 0.6429(2) 0.0422(5) Uani 1 1 d . A .
H16 H 0.2291 0.6026 0.7041 0.051 Uiso 1 1 calc R . .
C3B C 0.2223(8) 0.5956(6) 0.3051(4) 0.0360(14) Uani 0.568(7) 1 d PDU A 2
C4B C 0.1898(5) 0.6691(5) 0.1915(3) 0.0332(10) Uani 0.568(7) 1 d PDU A 2
C5B C 0.3220(6) 0.7066(5) 0.1226(4) 0.0364(10) Uani 0.568(7) 1 d PDU A 2
C6B C 0.2904(15) 0.7758(18) 0.0054(9) 0.046(2) Uani 0.568(7) 1 d PDU A 2
H6B1 H 0.3198 0.6984 -0.0648 0.069 Uiso 0.568(7) 1 calc PR A 2
H6B2 H 0.3704 0.8898 0.0147 0.069 Uiso 0.568(7) 1 calc PR A 2
H6B3 H 0.1602 0.7841 -0.0098 0.069 Uiso 0.568(7) 1 calc PR A 2
C7B C -0.0009(14) 0.715(2) 0.1673(18) 0.040(3) Uani 0.568(7) 1 d PDU A 2
H7B1 H -0.0783 0.6779 0.2291 0.060 Uiso 0.568(7) 1 calc PR A 2
H7B2 H -0.0611 0.6566 0.0838 0.060 Uiso 0.568(7) 1 calc PR A 2
H7B3 H 0.0153 0.8393 0.1738 0.060 Uiso 0.568(7) 1 calc PR A 2
C8B C 0.5166(15) 0.679(3) 0.1581(16) 0.048(4) Uani 0.568(7) 1 d PDU A 2
H8B1 H 0.6083 0.7709 0.1373 0.072 Uiso 0.568(7) 1 calc PR A 2
H8B2 H 0.5291 0.5679 0.1122 0.072 Uiso 0.568(7) 1 calc PR A 2
H8B3 H 0.5374 0.6808 0.2476 0.072 Uiso 0.568(7) 1 calc PR A 2

loop_
_atom_site_aniso_label
_atom_site_aniso_U_11
_atom_site_aniso_U_22
_atom_site_aniso_U_33
_atom_site_aniso_U_23
_atom_site_aniso_U_13
_atom_site_aniso_U_12
I1 0.05837(12) 0.05240(12) 0.05086(12) -0.00336(8) 0.01067(8) 0.01210(8)
C1 0.0419(12) 0.0385(12) 0.0378(11) 0.0124(9) 0.0013(9) 0.0117(9)
O1 0.1039(18) 0.0437(10) 0.0507(11) 0.0192(9) -0.0013(11) 0.0296(11)
C2 0.0438(12) 0.0405(12) 0.0356(11) 0.0062(9) 0.0059(9) 0.0055(10)
C3 0.034(5) 0.038(3) 0.029(3) 0.009(2) -0.010(2) -0.021(3)
C4 0.032(3) 0.034(2) 0.032(3) 0.0052(19) 0.0096(19) 0.0047(19)
C5 0.041(3) 0.035(3) 0.030(3) 0.010(2) 0.009(2) 0.008(2)
C6 0.058(8) 0.058(5) 0.034(4) 0.014(3) 0.013(4) 0.014(5)
C7 0.036(6) 0.075(14) 0.066(13) 0.002(9) 0.026(7) 0.014(8)
C8 0.047(5) 0.050(9) 0.035(6) 0.008(6) 0.007(4) 0.025(4)
C11 0.0396(11) 0.0334(10) 0.0325(10) 0.0117(8) 0.0019(8) 0.0056(8)
C12 0.0775(18) 0.0337(12) 0.0304(11) 0.0113(9) -0.0002(11) 0.0046(11)
C13 0.138(3) 0.0334(13) 0.0373(14) 0.0137(11) -0.0109(17) 0.0113(16)
C14 0.107(3) 0.0350(13) 0.0447(15) 0.0057(11) -0.0077(15) 0.0179(15)
C15 0.0663(17) 0.0453(14) 0.0350(12) 0.0061(10) 0.0043(11) 0.0111(12)
C16 0.0537(14) 0.0409(12) 0.0329(11) 0.0145(10) 0.0050(10) 0.0063(10)
C3B 0.034(4) 0.036(2) 0.027(2) 0.0062(16) -0.0062(17) -0.0144(19)
C4B 0.037(2) 0.035(2) 0.030(2) 0.0092(15) 0.0039(15) 0.0095(15)
C5B 0.044(2) 0.037(2) 0.027(2) 0.0051(15) 0.0066(16) 0.0066(17)
C6B 0.057(6) 0.053(4) 0.035(3) 0.018(2) 0.015(3) 0.015(4)
C7B 0.037(3) 0.044(5) 0.041(5) 0.006(4) 0.003(2) 0.015(2)
C8B 0.037(4) 0.059(9) 0.042(5) 0.002(5) 0.002(3) 0.003(5)

loop_
_atom_type_symbol
_atom_type_description
_atom_type_scat_dispersion_real
_atom_type_scat_dispersion_imag
_atom_type_scat_source
C C 0.0033 0.0016 'International Tables Vol C Tables 4.2.6.8 and 6.1.1.4'
H H 0.0000 0.0000 'International Tables Vol C Tables 4.2.6.8 and 6.1.1.4'
O O 0.0106 0.0060 'International Tables Vol C Tables 4.2.6.8 and 6.1.1.4'
I I -0.4742 1.8119 'International Tables Vol C Tables 4.2.6.8 and 6.1.1.4'

loop_
_geom_angle_atom_site_label_1
_geom_angle_atom_site_label_2
_geom_angle_atom_site_label_3
_geom_angle
O1 C1 C11 128.2(2)
O1 C1 C2 127.0(2)
C11 C1 C2 104.74(19)
C3 C2 C3B 18.6(4)
C3 C2 C1 109.6(3)
C3B C2 C1 110.3(2)
C3 C2 I1 128.1(3)
C3B C2 I1 127.8(2)
C1 C2 I1 121.23(17)
C2 C3 C4 123.4(4)
C2 C3 C12 106.8(3)
C4 C3 C12 129.2(4)
C5 C4 C3 121.3(4)
C5 C4 C7 122.6(8)
C3 C4 C7 115.9(9)
C4 C5 C6 123.2(6)
C4 C5 C8 120.1(8)
C6 C5 C8 116.2(9)
C16 C11 C12 121.4(2)
C16 C11 C1 130.8(2)
C12 C11 C1 107.8(2)
C13 C12 C11 120.4(2)
C13 C12 C3B 130.0(3)
C11 C12 C3B 109.1(2)
C13 C12 C3 130.8(3)
C11 C12 C3 107.9(3)
C3B C12 C3 16.6(4)
C12 C13 C14 118.1(2)
C12 C13 H13 120.9
C14 C13 H13 120.9
C15 C14 C13 121.4(3)
C15 C14 H14 119.3
C13 C14 H14 119.3
C14 C15 C16 120.3(3)
C14 C15 H15 119.8
C16 C15 H15 119.8
C11 C16 C15 118.3(2)
C11 C16 H16 120.8
C15 C16 H16 120.8
C2 C3B C4B 134.2(4)
C2 C3B C12 106.5(3)
C4B C3B C12 119.2(3)
C5B C4B C3B 121.9(4)
C5B C4B C7B 122.1(7)
C3B C4B C7B 115.8(7)
C4B C5B C6B 122.7(5)
C4B C5B C8B 120.8(7)
C6B C5B C8B 116.5(8)
C5B C6B H6B1 109.5
C5B C6B H6B2 109.5
H6B1 C6B H6B2 109.5
C5B C6B H6B3 109.5
H6B1 C6B H6B3 109.5
H6B2 C6B H6B3 109.5
C4B C7B H7B1 109.5
C4B C7B H7B2 109.5
H7B1 C7B H7B2 109.5
C4B C7B H7B3 109.5
H7B1 C7B H7B3 109.5
H7B2 C7B H7B3 109.5
C5B C8B H8B1 109.5
C5B C8B H8B2 109.5
H8B1 C8B H8B2 109.5
C5B C8B H8B3 109.5
H8B1 C8B H8B3 109.5
H8B2 C8B H8B3 109.5

loop_
_geom_bond_atom_site_label_1
_geom_bond_atom_site_label_2
_geom_bond_distance
I1 C2 2.059(2)
C1 O1 1.201(3)
C1 C11 1.485(3)
C1 C2 1.495(3)
C2 C3 1.338(6)
C2 C3B 1.357(5)
C3 C4 1.491(5)
C3 C12 1.515(6)
C4 C5 1.313(6)
C4 C7 1.541(12)
C5 C6 1.507(6)
C5 C8 1.527(12)
C6 H6A 0.9800
C6 H6B 0.9800
C6 H6C 0.9800
C7 H7A 0.9800
C7 H7B 0.9800
C7 H7C 0.9800
C8 H8A 0.9800
C8 H8B 0.9800
C8 H8C 0.9800
C11 C16 1.370(3)
C11 C12 1.387(3)
C12 C13 1.374(4)
C12 C3B 1.503(5)
C13 C14 1.392(4)
C13 H13 0.9500
C14 C15 1.369(4)
C14 H14 0.9500
C15 C16 1.391(4)
C15 H15 0.9500
C16 H16 0.9500
C3B C4B 1.492(5)
C4B C5B 1.318(5)
C4B C7B 1.538(12)
C5B C6B 1.506(6)
C5B C8B 1.526(11)
C6B H6B1 0.9800
C6B H6B2 0.9800
C6B H6B3 0.9800
C7B H7B1 0.9800
C7B H7B2 0.9800
C7B H7B3 0.9800
C8B H8B1 0.9800
C8B H8B2 0.9800
C8B H8B3 0.9800

loop_
_geom_torsion_atom_site_label_1
_geom_torsion_atom_site_label_2
_geom_torsion_atom_site_label_3
_geom_torsion_atom_site_label_4
_geom_torsion
O1 C1 C2 C3 -166.3(4)
C11 C1 C2 C3 12.8(4)
O1 C1 C2 C3B 173.9(4)
C11 C1 C2 C3B -7.0(4)
O1 C1 C2 I1 2.8(4)
C11 C1 C2 I1 -178.11(16)
C3B C2 C3 C4 -94.6(10)
C1 C2 C3 C4 169.8(5)
I1 C2 C3 C4 1.7(9)
C3B C2 C3 C12 77.5(9)
C1 C2 C3 C12 -18.1(6)
I1 C2 C3 C12 173.8(2)
C2 C3 C4 C5 106.1(7)
C12 C3 C4 C5 -64.1(9)
C2 C3 C4 C7 -79.1(15)
C12 C3 C4 C7 110.7(14)
C3 C4 C5 C6 176.6(10)
C7 C4 C5 C6 2.2(18)
C3 C4 C5 C8 -11.0(13)
C7 C4 C5 C8 174.5(18)
O1 C1 C11 C16 -1.1(5)
C2 C1 C11 C16 179.8(3)
O1 C1 C11 C12 177.6(3)
C2 C1 C11 C12 -1.5(3)
C16 C11 C12 C13 -0.1(5)
C1 C11 C12 C13 -178.9(3)
C16 C11 C12 C3B -172.5(3)
C1 C11 C12 C3B 8.6(4)
C16 C11 C12 C3 170.0(4)
C1 C11 C12 C3 -8.9(4)
C2 C3 C12 C13 -174.1(4)
C4 C3 C12 C13 -2.6(10)
C2 C3 C12 C11 17.3(6)
C4 C3 C12 C11 -171.2(6)
C2 C3 C12 C3B -79.7(9)
C4 C3 C12 C3B 91.8(12)
C11 C12 C13 C14 0.0(6)
C3B C12 C13 C14 170.7(4)
C3 C12 C13 C14 -167.4(5)
C12 C13 C14 C15 -0.2(6)
C13 C14 C15 C16 0.5(5)
C12 C11 C16 C15 0.3(4)
C1 C11 C16 C15 178.9(3)
C14 C15 C16 C11 -0.5(4)
C3 C2 C3B C4B 96.6(11)
C1 C2 C3B C4B -172.3(5)
I1 C2 C3B C4B -1.9(8)
C3 C2 C3B C12 -79.2(8)
C1 C2 C3B C12 12.0(5)
I1 C2 C3B C12 -177.6(2)
C13 C12 C3B C2 175.4(4)
C11 C12 C3B C2 -13.1(5)
C3 C12 C3B C2 75.6(9)
C13 C12 C3B C4B -1.1(7)
C11 C12 C3B C4B 170.4(4)
C3 C12 C3B C4B -100.9(10)
C2 C3B C4B C5B -69.1(8)
C12 C3B C4B C5B 106.3(5)
C2 C3B C4B C7B 116.8(10)
C12 C3B C4B C7B -67.9(10)
C3B C4B C5B C6B 178.0(8)
C7B C4B C5B C6B -8.2(12)
C3B C4B C5B C8B -1.2(11)
C7B C4B C5B C8B 172.6(13)
